data_7234901
loop_
_publ_author_name
'Ling Chen'
'Shao-Yun Yin'
'Mei Pan'
'Kai Wu'
'Hai-Ping Wang'
'Ya-Nan Fan'
'Cheng-Yong Su'

_publ_section_title
;
 A naked eye colorimetric sensor for alcohol vapor discrimination and
 amplified spontaneous emission (ASE) from a highly fluorescent
 excited-state intramolecular proton transfer (ESIPT) molecule
;
_journal_name_full 'Journal of Materials Chemistry C'
_journal_page_first 6962
_journal_page_last 6966
_journal_paper_doi 10.1039/C6TC01308B
_journal_volume 4
_journal_year 2016
_chemical_formula_moiety 'C29 H17 F3 N2 O5'
_chemical_formula_sum 'C29 H17 F3 N2 O5'
_chemical_formula_weight 530.44
_space_group_crystal_system monoclinic
_space_group_IT_number 14
_space_group_name_Hall '-P 2yn'
_space_group_name_H-M_alt 'P 1 21/n 1'
_atom_sites_solution_hydrogens mixed
_atom_sites_solution_primary iterative
_cell_angle_alpha 90
_cell_angle_beta 104.7880(10)
_cell_angle_gamma 90
_cell_formula_units_Z 8
_cell_length_a 14.8457(2)
_cell_length_b 20.0452(3)
_cell_length_c 16.2309(2)
_cell_measurement_reflns_used 6763
_cell_measurement_temperature 293(2)
_cell_measurement_theta_max 64.5740
_cell_measurement_theta_min 3.5830
_cell_volume 4670.09(11)
_computing_molecular_graphics 'Olex2 (Dolomanov et al., 2009)'
_computing_publication_material 'Olex2 (Dolomanov et al., 2009)'
_computing_structure_refinement 'ShelXL (Sheldrick, 2008)'
_computing_structure_solution
;
Superflip (Palatinus & Chapuis, 2007;Palatinus & van der Lee, 2008;
Palatinus et al., 2012)
;
_diffrn_ambient_temperature 293(2)
_diffrn_measured_fraction_theta_full 0.926
_diffrn_measured_fraction_theta_max 0.980
_diffrn_measurement_device_type 'multiwire proportional'
_diffrn_measurement_method 'phi and omega scans'
_diffrn_radiation_monochromator graphite
_diffrn_radiation_type MoK\a
_diffrn_radiation_wavelength 0.710
_diffrn_reflns_av_R_equivalents 0.0295
_diffrn_reflns_av_unetI/netI 0.0347
_diffrn_reflns_Laue_measured_fraction_full 0.926
_diffrn_reflns_Laue_measured_fraction_max 0.980
_diffrn_reflns_limit_h_max 17
_diffrn_reflns_limit_h_min -10
_diffrn_reflns_limit_k_max 23
_diffrn_reflns_limit_k_min -21
_diffrn_reflns_limit_l_max 18
_diffrn_reflns_limit_l_min -19
_diffrn_reflns_number 16557
_diffrn_reflns_point_group_measured_fraction_full 0.926
_diffrn_reflns_point_group_measured_fraction_max 0.980
_diffrn_reflns_theta_full 25.214
_diffrn_reflns_theta_max 24.683
_diffrn_reflns_theta_min 1.646
_exptl_absorpt_coefficient_mu 0.120
_exptl_absorpt_correction_type none
_exptl_crystal_density_diffrn 1.509
_exptl_crystal_description laminar
_exptl_crystal_F_000 2176
_refine_diff_density_max 0.195
_refine_diff_density_min -0.329
_refine_diff_density_rms 0.052
_refine_ls_extinction_coef .
_refine_ls_extinction_method none
_refine_ls_goodness_of_fit_ref 1.035
_refine_ls_hydrogen_treatment mixed
_refine_ls_matrix_type full
_refine_ls_number_parameters 716
_refine_ls_number_reflns 7819
_refine_ls_number_restraints 0
_refine_ls_restrained_S_all 1.035
_refine_ls_R_factor_all 0.0612
_refine_ls_R_factor_gt 0.0476
_refine_ls_shift/su_max 0.001
_refine_ls_shift/su_mean 0.000
_refine_ls_structure_factor_coef Fsqd
_refine_ls_weighting_details
;
 w=1/[\s^2^(Fo^2^)+(0.1000P)^2^]
 where P=(Fo^2^+2Fc^2^)/3
;
_refine_ls_weighting_scheme calc
_refine_ls_wR_factor_gt 0.1341
_refine_ls_wR_factor_ref 0.1483
_reflns_Friedel_coverage 0.000
_reflns_Friedel_fraction_full .
_reflns_Friedel_fraction_max .
_reflns_number_gt 6299
_reflns_number_total 7819
_reflns_threshold_expression 'I > 2\s(I)'
_cod_data_source_file J-Mater-Chem-C-2016-4-6962.cif
_cod_data_source_block 5
_cod_original_cell_volume 4670.08(11)
_cod_database_code 7234901
_shelx_space_group_comment
;
The symmetry employed for this shelxl refinement is uniquely defined
by the following loop, which should always be used as a source of
symmetry information in preference to the above space-group names.
They are only intended as comments.
;
_olex2_refinement_description
;
1. Fixed Uiso
 At 1.2 times of:
  All C(H) groups
 At 1.5 times of:
  All O(H) groups
2.a Aromatic/amide H refined with riding coordinates:
 C16(H16), C52(H52), C22(H22), C41(H41), C24(H24), C49(H49), C33(H33),
 C51(H51), C35(H35), C32(H32), C25(H25), C48(H48), C55(H55), C54(H54), C8(H8A),
 C12(H12), C11(H11), C6(H6), C9(H9), C3(H3), C5(H5A), C45(H45), C2(H2), C46(H46)
2.b Idealised tetrahedral OH refined as rotating group:
 O5(H5), O4(H4), O10(H10), O9(H9A)
;

loop_
_space_group_symop_operation_xyz
'x, y, z'
'-x+1/2, y+1/2, -z+1/2'
'-x, -y, -z'
'x-1/2, -y-1/2, z-1/2'

loop_
_atom_site_label
_atom_site_type_symbol
_atom_site_fract_x
_atom_site_fract_y
_atom_site_fract_z
_atom_site_U_iso_or_equiv
_atom_site_adp_type
_atom_site_occupancy
_atom_site_site_symmetry_order
_atom_site_calc_flag
_atom_site_refinement_flags_posn
_atom_site_refinement_flags_adp
_atom_site_refinement_flags_occupancy
_atom_site_disorder_assembly
_atom_site_disorder_group
F5 F 0.69912(11) 0.22338(8) 0.63486(12) 0.0667(5) Uani 1 1 d . . . . .
F4 F 0.29182(10) 0.22382(8) 0.76830(12) 0.0626(5) Uani 1 1 d . . . . .
F3 F 0.13840(10) 0.29571(8) 0.34868(10) 0.0542(4) Uani 1 1 d . . . . .
F1 F 0.65929(10) 0.77384(7) 0.99439(11) 0.0537(4) Uani 1 1 d . . . . .
F2 F 0.34995(10) 0.78515(7) 0.63034(11) 0.0550(4) Uani 1 1 d . . . . .
O7 O -0.02033(10) 0.57644(8) 0.37647(9) 0.0314(3) Uani 1 1 d . . . . .
O2 O 1.01328(10) 0.56931(9) 1.18335(9) 0.0369(4) Uani 1 1 d . . . . .
F6 F 0.91741(10) 0.26429(9) 0.95065(11) 0.0637(5) Uani 1 1 d . . . . .
O5 O 0.12745(10) 0.58750(8) 0.77855(8) 0.0331(4) Uani 1 1 d . . . . .
H5 H 0.0935 0.5912 0.8110 0.050 Uiso 1 1 calc GR . . . .
O8 O 0.11336(10) 0.56438(9) 0.33845(9) 0.0375(4) Uani 1 1 d . . . . .
O3 O 1.01304(9) 0.58902(8) 0.88058(9) 0.0341(4) Uani 1 1 d . . . . .
O4 O 0.87875(10) 0.57318(9) 0.78217(9) 0.0376(4) Uani 1 1 d . . . . .
H4 H 0.9114 0.5811 0.7495 0.056 Uiso 1 1 calc GR . . . .
O10 O 0.61308(10) 0.59510(8) 0.75404(10) 0.0374(4) Uani 1 1 d . . . . .
H10 H 0.5971 0.5583 0.7334 0.056 Uiso 1 1 calc GR . . . .
O1 O 0.87784(10) 0.56692(8) 1.21950(9) 0.0338(4) Uani 1 1 d . . . . .
O9 O 0.37831(10) 0.59909(8) 0.85736(10) 0.0371(4) Uani 1 1 d . . . . .
H9A H 0.3966 0.5603 0.8609 0.056 Uiso 1 1 calc GR . . . .
O6 O -0.00873(10) 0.58137(9) 0.68065(9) 0.0372(4) Uani 1 1 d . . . . .
N3 N 0.35900(11) 0.52091(9) 0.60555(10) 0.0270(4) Uani 1 1 d . . . . .
N1AA N 0.64254(11) 0.51091(8) 0.93928(10) 0.0239(4) Uani 1 1 d . . . . .
N10 N 0.49060(11) 0.50244(9) 0.88891(10) 0.0263(4) Uani 1 1 d . . . . .
N13 N 0.51016(11) 0.50747(9) 0.66029(11) 0.0298(4) Uani 1 1 d . . . . .
C36 C 0.73666(13) 0.53526(10) 0.96469(12) 0.0242(4) Uani 1 1 d . . . . .
C16 C 0.07668(14) 0.57444(10) 0.54945(13) 0.0255(4) Uani 1 1 d . . . . .
H16 H 0.0131 0.5831 0.5367 0.031 Uiso 1 1 calc R . . . .
C18 C 0.21368(14) 0.54821(11) 0.50366(13) 0.0265(4) Uani 1 1 d . . . . .
C53 C 0.34943(16) 0.27637(13) 0.79595(16) 0.0432(6) Uani 1 1 d . . . . .
C4 C 0.64424(17) 0.27816(13) 0.63164(17) 0.0465(6) Uani 1 1 d . . . . .
C20 C 0.06528(14) 0.56826(10) 0.39433(12) 0.0263(4) Uani 1 1 d . . . . .
C17 C 0.11990(13) 0.56369(10) 0.48472(12) 0.0242(4) Uani 1 1 d . . . . .
C39 C 0.92324(15) 0.57140(11) 1.01143(13) 0.0270(4) Uani 1 1 d . . . . .
C42 C 0.92724(14) 0.56574(11) 1.16424(12) 0.0271(5) Uani 1 1 d . . . . .
C15 C 0.12860(13) 0.57222(10) 0.63383(12) 0.0246(4) Uani 1 1 d . . . . .
C43 C 0.92958(14) 0.57692(11) 0.86110(13) 0.0285(5) Uani 1 1 d . . . . .
C52 C 0.31472(15) 0.34017(12) 0.78361(15) 0.0395(6) Uani 1 1 d . . . . .
H52 H 0.2523 0.3477 0.7567 0.047 Uiso 1 1 calc R . . . .
C44 C 0.69933(13) 0.39522(11) 0.92595(13) 0.0288(5) Uani 1 1 d . . . . .
C22 C 0.39121(15) 0.67199(12) 0.64033(14) 0.0356(5) Uani 1 1 d . . . . .
H22 H 0.3331 0.6615 0.6050 0.043 Uiso 1 1 calc R . . . .
C41 C 0.78177(14) 0.54136(10) 1.05033(12) 0.0260(4) Uani 1 1 d . . . . .
H41 H 0.7500 0.5331 1.0918 0.031 Uiso 1 1 calc R . . . .
C50 C 0.46779(14) 0.38293(11) 0.85377(12) 0.0291(5) Uani 1 1 d . . . . .
C24 C 0.49817(16) 0.75518(13) 0.71455(15) 0.0404(6) Uani 1 1 d . . . . .
H24 H 0.5111 0.7996 0.7293 0.048 Uiso 1 1 calc R . . . .
C49 C 0.74432(14) 0.36907(12) 1.00538(14) 0.0345(5) Uani 1 1 d . . . . .
H49 H 0.7252 0.3818 1.0534 0.041 Uiso 1 1 calc R . . . .
C33 C 0.50110(17) 0.75282(13) 0.92860(16) 0.0431(6) Uani 1 1 d . . . . .
H33 H 0.4884 0.7982 0.9291 0.052 Uiso 1 1 calc R . . . .
C51 C 0.37452(14) 0.39305(12) 0.81209(13) 0.0329(5) Uani 1 1 d . . . . .
H51 H 0.3518 0.4364 0.8032 0.039 Uiso 1 1 calc R . . . .
C56 C 0.62329(13) 0.44407(11) 0.91673(12) 0.0262(4) Uani 1 1 d . . . . .
C19 C 0.07631(14) 0.58129(10) 0.70027(12) 0.0265(4) Uani 1 1 d . . . . .
C26 C 0.54391(14) 0.63991(12) 0.72358(13) 0.0316(5) Uani 1 1 d . . . . .
C35 C 0.61226(15) 0.66283(11) 0.96149(14) 0.0328(5) Uani 1 1 d . . . . .
H35 H 0.6732 0.6488 0.9844 0.039 Uiso 1 1 calc R . . . .
C21 C 0.45620(14) 0.62123(11) 0.67125(13) 0.0296(5) Uani 1 1 d . . . . .
C23 C 0.41357(16) 0.73668(12) 0.66236(15) 0.0390(5) Uani 1 1 d . . . . .
C28 C 0.47437(14) 0.44819(11) 0.62410(13) 0.0306(5) Uani 1 1 d . . . . .
C58 C 0.55933(13) 0.54468(11) 0.91982(12) 0.0254(4) Uani 1 1 d . . . . .
C32 C 0.43130(16) 0.70775(12) 0.89492(15) 0.0395(6) Uani 1 1 d . . . . .
H32 H 0.3706 0.7229 0.8733 0.047 Uiso 1 1 calc R . . . .
C25 C 0.56305(16) 0.70640(12) 0.74438(14) 0.0388(5) Uani 1 1 d . . . . .
H25 H 0.6209 0.7181 0.7792 0.047 Uiso 1 1 calc R . . . .
C14 C 0.22343(14) 0.55764(11) 0.65403(13) 0.0268(4) Uani 1 1 d . . . . .
C29 C 0.38073(14) 0.45510(11) 0.58805(13) 0.0297(5) Uani 1 1 d . . . . .
C34 C 0.59013(16) 0.72919(12) 0.96154(15) 0.0387(5) Uani 1 1 d . . . . .
C57 C 0.52811(14) 0.44004(11) 0.88580(12) 0.0269(5) Uani 1 1 d . . . . .
C48 C 0.81740(15) 0.32429(12) 1.01363(15) 0.0395(6) Uani 1 1 d . . . . .
H48 H 0.8471 0.3064 1.0665 0.047 Uiso 1 1 calc R . . . .
C30 C 0.54221(14) 0.61615(11) 0.92663(12) 0.0274(5) Uani 1 1 d . . . . .
C55 C 0.50009(15) 0.31735(12) 0.86494(15) 0.0384(5) Uani 1 1 d . . . . .
H55 H 0.5623 0.3094 0.8922 0.046 Uiso 1 1 calc R . . . .
C27 C 0.44050(14) 0.55145(11) 0.64799(13) 0.0290(5) Uani 1 1 d . . . . .
C31 C 0.45028(14) 0.64002(11) 0.89277(13) 0.0310(5) Uani 1 1 d . . . . .
C54 C 0.44157(17) 0.26405(13) 0.83627(17) 0.0449(6) Uani 1 1 d . . . . .
H54 H 0.4639 0.2205 0.8440 0.054 Uiso 1 1 calc R . . . .
C7 C 0.31526(14) 0.41127(11) 0.52838(14) 0.0305(5) Uani 1 1 d . . . . .
C10 C 0.19729(15) 0.33368(12) 0.40824(15) 0.0382(5) Uani 1 1 d . . . . .
C40 C 0.87521(14) 0.55997(10) 1.07351(12) 0.0264(4) Uani 1 1 d . . . . .
C8 C 0.23616(15) 0.38351(13) 0.54517(15) 0.0395(6) Uani 1 1 d . . . . .
H8A H 0.2228 0.3916 0.5972 0.047 Uiso 1 1 calc R . . . .
C12 C 0.33326(15) 0.39892(12) 0.44957(15) 0.0375(5) Uani 1 1 d . . . . .
H12 H 0.3864 0.4170 0.4379 0.045 Uiso 1 1 calc R . . . .
C1 C 0.53312(14) 0.38877(12) 0.62661(14) 0.0331(5) Uani 1 1 d . . . . .
C11 C 0.27347(16) 0.36016(13) 0.38796(16) 0.0432(6) Uani 1 1 d . . . . .
H11 H 0.2850 0.3526 0.3351 0.052 Uiso 1 1 calc R . . . .
C6 C 0.62420(16) 0.39499(13) 0.62074(16) 0.0406(6) Uani 1 1 d . . . . .
H6 H 0.6481 0.4372 0.6154 0.049 Uiso 1 1 calc R . . . .
C47 C 0.84445(15) 0.30722(13) 0.94251(17) 0.0436(6) Uani 1 1 d . . . . .
C9 C 0.17699(16) 0.34390(13) 0.48496(16) 0.0433(6) Uani 1 1 d . . . . .
H9 H 0.1245 0.3246 0.4964 0.052 Uiso 1 1 calc R . . . .
C3 C 0.55518(18) 0.26974(14) 0.6403(2) 0.0586(8) Uani 1 1 d . . . . .
H3 H 0.5326 0.2275 0.6478 0.070 Uiso 1 1 calc R . . . .
C5 C 0.68017(17) 0.33958(14) 0.62275(17) 0.0473(6) Uani 1 1 d . . . . .
H5A H 0.7410 0.3441 0.6181 0.057 Uiso 1 1 calc R . . . .
C45 C 0.72786(16) 0.37513(13) 0.85498(15) 0.0418(6) Uani 1 1 d . . . . .
H45 H 0.6975 0.3916 0.8015 0.050 Uiso 1 1 calc R . . . .
C2 C 0.49988(16) 0.32576(13) 0.63762(19) 0.0496(7) Uani 1 1 d . . . . .
H2 H 0.4394 0.3210 0.6433 0.060 Uiso 1 1 calc R . . . .
C46 C 0.80108(18) 0.33089(14) 0.86269(17) 0.0517(7) Uani 1 1 d . . . . .
H46 H 0.8205 0.3175 0.8151 0.062 Uiso 1 1 calc R . . . .
H1 H 0.917(3) 0.5729(19) 1.278(3) 0.097(12) Uiso 1 1 d . . . . .
H8 H 0.073(3) 0.567(2) 0.282(3) 0.139(17) Uiso 1 1 d . . . . .
C0AA C 0.87679(14) 0.56557(10) 0.92617(12) 0.0263(4) Uiso 1 1 d . . . . .
C1AA C 0.78339(14) 0.54754(10) 0.90227(12) 0.0253(4) Uiso 1 1 d . . . . .
H1AA H 0.7502(15) 0.5413(11) 0.8400(15) 0.034(6) Uiso 1 1 d . . . . .
H39 H 0.9864(16) 0.5834(11) 1.0290(13) 0.026(6) Uiso 1 1 d . . . . .
C2AA C 0.26473(14) 0.54450(10) 0.58790(12) 0.0261(4) Uiso 1 1 d . . . . .
H18 H 0.2430(17) 0.5384(12) 0.4594(16) 0.039(6) Uiso 1 1 d . . . . .
H14 H 0.2564(14) 0.5541(10) 0.7113(14) 0.022(5) Uiso 1 1 d . . . . .

loop_
_atom_site_aniso_label
_atom_site_aniso_U_11
_atom_site_aniso_U_22
_atom_site_aniso_U_33
_atom_site_aniso_U_23
_atom_site_aniso_U_13
_atom_site_aniso_U_12
F5 0.0495(9) 0.0435(9) 0.1016(13) -0.0018(9) 0.0093(9) 0.0211(8)
F4 0.0410(8) 0.0450(9) 0.0941(12) -0.0217(9) 0.0033(8) -0.0145(7)
F3 0.0403(8) 0.0513(9) 0.0636(9) -0.0121(8) -0.0001(7) -0.0127(7)
F1 0.0448(8) 0.0341(8) 0.0837(11) -0.0128(7) 0.0193(8) -0.0095(7)
F2 0.0441(8) 0.0349(8) 0.0814(11) 0.0045(7) 0.0075(7) 0.0090(7)
O7 0.0246(8) 0.0408(9) 0.0256(7) -0.0001(6) 0.0005(6) 0.0031(6)
O2 0.0257(8) 0.0549(11) 0.0260(7) -0.0005(7) -0.0011(6) -0.0027(7)
F6 0.0423(8) 0.0676(11) 0.0789(11) -0.0056(9) 0.0114(8) 0.0277(8)
O5 0.0275(8) 0.0492(10) 0.0232(7) -0.0014(7) 0.0076(6) -0.0014(7)
O8 0.0266(8) 0.0634(12) 0.0226(7) -0.0012(7) 0.0065(6) -0.0036(7)
O3 0.0238(8) 0.0507(10) 0.0283(7) -0.0040(7) 0.0077(6) -0.0060(7)
O4 0.0223(7) 0.0683(12) 0.0221(7) 0.0052(7) 0.0055(6) -0.0002(7)
O10 0.0271(8) 0.0427(10) 0.0377(8) -0.0002(7) -0.0001(6) 0.0030(7)
O1 0.0324(8) 0.0449(10) 0.0227(7) -0.0013(6) 0.0048(6) -0.0012(7)
O9 0.0251(8) 0.0379(9) 0.0461(9) -0.0018(8) 0.0053(7) 0.0041(7)
O6 0.0218(8) 0.0636(12) 0.0276(8) 0.0030(7) 0.0086(6) 0.0055(7)
N3 0.0169(8) 0.0352(10) 0.0286(8) 0.0005(7) 0.0051(6) 0.0032(7)
N1AA 0.0186(8) 0.0289(9) 0.0240(8) -0.0002(7) 0.0049(6) -0.0005(7)
N10 0.0223(8) 0.0298(10) 0.0263(8) 0.0012(7) 0.0055(6) 0.0020(7)
N13 0.0213(8) 0.0353(11) 0.0319(9) 0.0006(8) 0.0053(7) 0.0015(8)
C36 0.0181(9) 0.0275(11) 0.0257(9) 0.0002(8) 0.0033(7) -0.0002(8)
C16 0.0207(10) 0.0268(11) 0.0287(10) 0.0014(8) 0.0056(8) 0.0000(8)
C18 0.0248(10) 0.0300(12) 0.0253(10) 0.0009(9) 0.0077(8) 0.0014(9)
C53 0.0315(12) 0.0424(15) 0.0533(14) -0.0141(12) 0.0064(10) -0.0108(11)
C4 0.0369(13) 0.0408(15) 0.0578(15) -0.0030(12) 0.0045(11) 0.0132(11)
C20 0.0236(11) 0.0290(11) 0.0259(10) -0.0014(8) 0.0056(8) -0.0005(8)
C17 0.0227(10) 0.0265(11) 0.0222(9) 0.0013(8) 0.0037(8) 0.0003(8)
C39 0.0224(11) 0.0300(12) 0.0264(10) -0.0006(8) 0.0021(8) 0.0007(9)
C42 0.0262(11) 0.0300(12) 0.0245(10) 0.0004(8) 0.0050(8) -0.0006(9)
C15 0.0236(10) 0.0258(11) 0.0246(10) 0.0009(8) 0.0064(8) 0.0013(8)
C43 0.0233(11) 0.0336(12) 0.0277(10) -0.0005(9) 0.0050(8) 0.0016(9)
C52 0.0251(11) 0.0443(15) 0.0455(13) -0.0058(11) 0.0025(9) -0.0037(10)
C44 0.0208(10) 0.0306(12) 0.0340(11) -0.0019(9) 0.0052(8) -0.0013(8)
C22 0.0250(11) 0.0401(14) 0.0401(12) 0.0005(10) 0.0052(9) 0.0015(10)
C41 0.0254(10) 0.0281(11) 0.0251(10) 0.0006(8) 0.0074(8) 0.0007(8)
C50 0.0246(10) 0.0342(12) 0.0283(10) -0.0030(9) 0.0064(8) -0.0029(9)
C24 0.0399(13) 0.0341(13) 0.0478(13) -0.0049(11) 0.0124(11) -0.0031(10)
C49 0.0295(11) 0.0360(13) 0.0355(11) -0.0035(10) 0.0040(9) 0.0017(10)
C33 0.0482(14) 0.0325(13) 0.0559(14) 0.0015(11) 0.0265(12) 0.0068(11)
C51 0.0252(11) 0.0350(12) 0.0366(11) -0.0004(10) 0.0046(9) 0.0036(9)
C56 0.0228(10) 0.0324(12) 0.0233(9) -0.0020(8) 0.0058(8) -0.0008(9)
C19 0.0259(11) 0.0281(11) 0.0254(10) 0.0033(8) 0.0064(8) 0.0014(9)
C26 0.0249(11) 0.0407(13) 0.0282(10) 0.0022(9) 0.0049(8) 0.0015(9)
C35 0.0294(11) 0.0332(13) 0.0374(11) -0.0008(10) 0.0113(9) -0.0003(9)
C21 0.0243(10) 0.0357(13) 0.0299(10) 0.0008(9) 0.0090(8) -0.0003(9)
C23 0.0339(12) 0.0353(13) 0.0479(13) 0.0052(11) 0.0108(10) 0.0069(10)
C28 0.0222(10) 0.0369(13) 0.0325(10) 0.0024(9) 0.0066(8) 0.0030(9)
C58 0.0212(10) 0.0326(12) 0.0233(9) -0.0008(8) 0.0070(7) -0.0001(8)
C32 0.0339(12) 0.0384(14) 0.0493(13) 0.0066(11) 0.0164(10) 0.0101(10)
C25 0.0356(12) 0.0447(14) 0.0348(11) -0.0040(10) 0.0068(9) -0.0054(11)
C14 0.0228(10) 0.0318(12) 0.0245(10) 0.0033(9) 0.0035(8) 0.0008(9)
C29 0.0243(10) 0.0350(12) 0.0294(10) 0.0010(9) 0.0058(8) 0.0029(9)
C34 0.0384(13) 0.0327(13) 0.0482(13) -0.0062(10) 0.0168(10) -0.0043(10)
C57 0.0224(10) 0.0330(12) 0.0249(10) -0.0007(8) 0.0055(8) -0.0005(9)
C48 0.0290(11) 0.0403(14) 0.0426(13) -0.0013(11) -0.0030(9) 0.0034(10)
C30 0.0257(10) 0.0304(12) 0.0286(10) 0.0017(9) 0.0116(8) 0.0015(9)
C55 0.0251(11) 0.0372(13) 0.0495(13) -0.0047(11) 0.0030(9) 0.0012(10)
C27 0.0211(10) 0.0382(13) 0.0277(10) 0.0022(9) 0.0062(8) 0.0026(9)
C31 0.0288(11) 0.0347(12) 0.0313(11) 0.0008(9) 0.0108(9) 0.0030(9)
C54 0.0362(13) 0.0327(13) 0.0639(16) -0.0072(12) 0.0092(11) -0.0019(11)
C7 0.0238(10) 0.0307(12) 0.0361(11) 0.0038(9) 0.0062(8) 0.0032(9)
C10 0.0310(12) 0.0315(13) 0.0469(13) -0.0036(10) 0.0001(10) -0.0025(10)
C40 0.0252(10) 0.0302(11) 0.0221(10) -0.0010(8) 0.0030(8) -0.0001(8)
C8 0.0298(12) 0.0485(15) 0.0407(12) 0.0059(11) 0.0099(9) -0.0007(11)
C12 0.0293(11) 0.0442(14) 0.0407(12) -0.0048(11) 0.0123(9) -0.0058(10)
C1 0.0240(11) 0.0375(13) 0.0358(11) 0.0023(10) 0.0039(8) 0.0045(9)
C11 0.0358(13) 0.0503(15) 0.0436(13) -0.0068(11) 0.0104(10) -0.0058(11)
C6 0.0337(12) 0.0393(14) 0.0526(14) 0.0051(11) 0.0181(10) 0.0038(10)
C47 0.0250(11) 0.0434(14) 0.0601(15) -0.0051(12) 0.0067(10) 0.0100(10)
C9 0.0288(12) 0.0491(15) 0.0520(14) 0.0077(12) 0.0103(10) -0.0086(11)
C3 0.0378(14) 0.0344(15) 0.097(2) 0.0043(15) 0.0043(14) 0.0031(12)
C5 0.0338(13) 0.0504(16) 0.0619(16) 0.0074(13) 0.0199(12) 0.0103(12)
C45 0.0379(13) 0.0518(16) 0.0365(12) 0.0009(11) 0.0111(10) 0.0121(12)
C2 0.0260(12) 0.0431(15) 0.0763(18) 0.0066(13) 0.0066(11) 0.0021(11)
C46 0.0451(14) 0.0637(19) 0.0505(15) -0.0064(13) 0.0200(12) 0.0171(13)

loop_
_atom_type_symbol
_atom_type_description
_atom_type_scat_dispersion_real
_atom_type_scat_dispersion_imag
_atom_type_scat_source
C C 0.0033 0.0016 'International Tables Vol C Tables 4.2.6.8 and 6.1.1.4'
H H 0.0000 0.0000 'International Tables Vol C Tables 4.2.6.8 and 6.1.1.4'
F F 0.0171 0.0103 'International Tables Vol C Tables 4.2.6.8 and 6.1.1.4'
N N 0.0061 0.0033 'International Tables Vol C Tables 4.2.6.8 and 6.1.1.4'
O O 0.0106 0.0060 'International Tables Vol C Tables 4.2.6.8 and 6.1.1.4'

loop_
_geom_angle_atom_site_label_1
_geom_angle_atom_site_label_2
_geom_angle_atom_site_label_3
_geom_angle
_geom_angle_site_symmetry_1
_geom_angle_site_symmetry_3
C29 N3 C2AA 122.13(17) . .
C27 N3 C29 107.55(16) . .
C27 N3 C2AA 129.98(18) . .
C56 N1AA C36 121.26(16) . .
C58 N1AA C36 130.56(17) . .
C58 N1AA C56 107.48(16) . .
C58 N10 C57 108.42(16) . .
C27 N13 C28 107.92(17) . .
C41 C36 N1AA 120.21(17) . .
C41 C36 C1AA 120.85(18) . .
C1AA C36 N1AA 118.75(16) . .
C17 C16 C15 119.75(18) . .
C17 C18 C2AA 119.85(18) . .
F4 C53 C52 119.5(2) . .
F4 C53 C54 118.8(2) . .
C52 C53 C54 121.7(2) . .
F5 C4 C3 118.6(2) . .
F5 C4 C5 119.1(2) . .
C5 C4 C3 122.3(2) . .
O7 C20 O8 124.11(18) . .
O7 C20 C17 120.47(17) . .
O8 C20 C17 115.41(17) . .
C16 C17 C18 120.21(18) . .
C16 C17 C20 119.93(17) . .
C18 C17 C20 119.86(17) . .
C0AA C39 C40 119.49(19) . .
O2 C42 O1 123.78(18) . .
O2 C42 C40 119.75(18) . .
O1 C42 C40 116.47(18) . .
C16 C15 C19 116.63(17) . .
C16 C15 C14 120.77(18) . .
C14 C15 C19 122.46(17) . .
O3 C43 O4 123.79(18) . .
O3 C43 C0AA 122.05(18) . .
O4 C43 C0AA 114.16(17) . .
C53 C52 C51 118.6(2) . .
C49 C44 C56 121.18(19) . .
C45 C44 C49 118.9(2) . .
C45 C44 C56 119.88(19) . .
C23 C22 C21 119.8(2) . .
C36 C41 C40 119.19(18) . .
C51 C50 C57 120.1(2) . .
C51 C50 C55 117.8(2) . .
C55 C50 C57 122.11(19) . .
C25 C24 C23 118.3(2) . .
C48 C49 C44 120.7(2) . .
C34 C33 C32 118.6(2) . .
C52 C51 C50 121.6(2) . .
N1AA C56 C44 120.67(17) . .
C57 C56 N1AA 105.90(18) . .
C57 C56 C44 133.4(2) . .
O5 C19 C15 115.68(17) . .
O6 C19 O5 123.91(18) . .
O6 C19 C15 120.39(17) . .
O10 C26 C21 122.6(2) . .
O10 C26 C25 117.26(19) . .
C25 C26 C21 120.1(2) . .
C34 C35 C30 119.6(2) . .
C22 C21 C26 117.8(2) . .
C22 C21 C27 123.73(19) . .
C26 C21 C27 118.31(19) . .
F2 C23 C22 118.7(2) . .
F2 C23 C24 118.6(2) . .
C22 C23 C24 122.8(2) . .
N13 C28 C1 121.86(18) . .
C29 C28 N13 109.59(19) . .
C29 C28 C1 128.6(2) . .
N1AA C58 C30 128.93(18) . .
N10 C58 N1AA 109.47(18) . .
N10 C58 C30 121.55(17) . .
C33 C32 C31 120.9(2) . .
C24 C25 C26 121.2(2) . .
C2AA C14 C15 118.46(18) . .
N3 C29 C7 123.07(17) . .
C28 C29 N3 105.60(19) . .
C28 C29 C7 130.3(2) . .
F1 C34 C33 118.6(2) . .
F1 C34 C35 118.7(2) . .
C35 C34 C33 122.7(2) . .
N10 C57 C50 120.48(18) . .
N10 C57 C56 108.71(19) . .
C56 C57 C50 130.8(2) . .
C47 C48 C49 118.3(2) . .
C35 C30 C58 123.84(18) . .
C35 C30 C31 118.1(2) . .
C31 C30 C58 117.99(19) . .
C54 C55 C50 121.3(2) . .
N3 C27 C21 128.46(19) . .
N13 C27 N3 109.29(19) . .
N13 C27 C21 122.04(18) . .
O9 C31 C32 117.39(19) . .
O9 C31 C30 122.5(2) . .
C32 C31 C30 120.1(2) . .
C53 C54 C55 118.9(2) . .
C8 C7 C29 124.0(2) . .
C8 C7 C12 118.6(2) . .
C12 C7 C29 117.38(19) . .
F3 C10 C11 118.0(2) . .
F3 C10 C9 118.7(2) . .
C11 C10 C9 123.4(2) . .
C39 C40 C42 118.18(18) . .
C41 C40 C39 120.46(18) . .
C41 C40 C42 121.32(18) . .
C9 C8 C7 120.5(2) . .
C11 C12 C7 121.4(2) . .
C6 C1 C28 120.5(2) . .
C2 C1 C28 120.9(2) . .
C2 C1 C6 118.5(2) . .
C10 C11 C12 117.4(2) . .
C5 C6 C1 121.2(2) . .
F6 C47 C46 118.6(2) . .
C48 C47 F6 118.4(2) . .
C48 C47 C46 123.0(2) . .
C10 C9 C8 118.7(2) . .
C4 C3 C2 118.4(3) . .
C4 C5 C6 118.6(2) . .
C46 C45 C44 120.7(2) . .
C1 C2 C3 121.1(2) . .
C47 C46 C45 118.3(2) . .
C39 C0AA C43 118.64(18) . .
C39 C0AA C1AA 120.55(19) . .
C1AA C0AA C43 120.78(18) . .
C36 C1AA C0AA 119.44(18) . .
C18 C2AA N3 118.33(17) . .
C18 C2AA C14 120.90(18) . .
C14 C2AA N3 120.53(17) . .

loop_
_geom_bond_atom_site_label_1
_geom_bond_atom_site_label_2
_geom_bond_distance
_geom_bond_site_symmetry_2
F5 C4 1.360(3) .
F4 C53 1.359(3) .
F3 C10 1.359(3) .
F1 C34 1.364(3) .
F2 C23 1.362(3) .
O7 C20 1.240(2) .
O2 C42 1.237(3) .
F6 C47 1.363(3) .
O5 C19 1.309(2) .
O8 C20 1.292(2) .
O3 C43 1.222(2) .
O4 C43 1.312(2) .
O10 C26 1.359(3) .
O1 C42 1.296(2) .
O9 C31 1.353(3) .
O6 C19 1.221(2) .
N3 C29 1.404(3) .
N3 C27 1.374(3) .
N3 C2AA 1.435(3) .
N1AA C36 1.438(2) .
N1AA C56 1.399(3) .
N1AA C58 1.373(2) .
N10 C58 1.322(3) .
N10 C57 1.375(3) .
N13 C28 1.371(3) .
N13 C27 1.335(3) .
C36 C41 1.386(3) .
C36 C1AA 1.388(3) .
C16 C17 1.381(3) .
C16 C15 1.390(3) .
C18 C17 1.382(3) .
C18 C2AA 1.386(3) .
C53 C52 1.374(3) .
C53 C54 1.380(3) .
C4 C3 1.375(4) .
C4 C5 1.364(4) .
C20 C17 1.487(3) .
C39 C40 1.394(3) .
C39 C0AA 1.385(3) .
C42 C40 1.483(3) .
C15 C19 1.492(3) .
C15 C14 1.393(3) .
C43 C0AA 1.485(3) .
C52 C51 1.384(3) .
C44 C49 1.394(3) .
C44 C56 1.473(3) .
C44 C45 1.385(3) .
C22 C21 1.404(3) .
C22 C23 1.363(3) .
C41 C40 1.392(3) .
C50 C51 1.392(3) .
C50 C57 1.465(3) .
C50 C55 1.395(3) .
C24 C23 1.374(3) .
C24 C25 1.371(3) .
C49 C48 1.388(3) .
C33 C32 1.378(3) .
C33 C34 1.377(3) .
C56 C57 1.376(3) .
C26 C21 1.412(3) .
C26 C25 1.386(3) .
C35 C34 1.370(3) .
C35 C30 1.406(3) .
C21 C27 1.452(3) .
C28 C29 1.371(3) .
C28 C1 1.471(3) .
C58 C30 1.464(3) .
C32 C31 1.389(3) .
C14 C2AA 1.391(3) .
C29 C7 1.475(3) .
C48 C47 1.359(4) .
C30 C31 1.418(3) .
C55 C54 1.381(3) .
C7 C8 1.388(3) .
C7 C12 1.394(3) .
C10 C11 1.363(3) .
C10 C9 1.369(4) .
C8 C9 1.385(3) .
C12 C11 1.392(3) .
C1 C6 1.385(3) .
C1 C2 1.384(3) .
C6 C5 1.382(3) .
C47 C46 1.376(4) .
C3 C2 1.385(4) .
C45 C46 1.384(3) .
C0AA C1AA 1.389(3) .
